data_7225401
loop_
_publ_author_name
'Bai, Yinjuan'
'De bruyn, Mario'
'Clark, James H.'
'Dodson, Jennifer R.'
'Farmer, Thomas J.'
'Honor\'e, Mathilde'
'Ingram, Ian D. V.'
'Naguib, Mohamed'
'Whitwood, Adrian C.'
'North, Michael'

_publ_section_title
;
 Ring opening metathesis polymerisation of a new bio-derived monomer from
 itaconic anhydride and furfuryl alcohol
;
_journal_issue 14
_journal_name_full 'Green Chem.'
_journal_page_first 3945
_journal_paper_doi 10.1039/C6GC00623J
_journal_volume 18
_journal_year 2016
_chemical_formula_moiety 'C10 H10 O5'
_chemical_formula_sum 'C10 H10 O5'
_chemical_formula_weight 210.18
_chemical_name_systematic
;
 ?
;
_space_group_crystal_system monoclinic
_space_group_IT_number 14
_space_group_name_Hall '-P 2ybc'
_space_group_name_H-M_alt 'P 1 21/c 1'
_symmetry_space_group_name_Hall '-P 2ybc'
_symmetry_space_group_name_H-M 'P 1 21/c 1'
_atom_sites_solution_hydrogens mixed
_atom_sites_solution_primary iterative
_audit_creation_date 2015-04-09
_audit_creation_method
;
Olex2 1.2
(compiled 2015.01.26 svn.r3150 for OlexSys, GUI svn.r4998)
;
_audit_update_record
;
2016-02-22 deposited with the CCDC.
2016-06-01 downloaded from the CCDC.
;
_cell_angle_alpha 90
_cell_angle_beta 95.5149(18)
_cell_angle_gamma 90
_cell_formula_units_Z 4
_cell_length_a 10.6927(2)
_cell_length_b 7.81215(15)
_cell_length_c 10.6458(2)
_cell_measurement_reflns_used 2656
_cell_measurement_temperature 110.05(10)
_cell_measurement_theta_max 71.0070
_cell_measurement_theta_min 4.1530
_cell_volume 885.16(3)
_computing_cell_refinement
;
CrysAlisPro, Agilent Technologies,
Version 1.171.37.34 (release 22-05-2014 CrysAlis171 .NET)
(compiled May 22 2014,16:03:01)
;
_computing_data_collection
;
CrysAlisPro, Agilent Technologies,
Version 1.171.37.34 (release 22-05-2014 CrysAlis171 .NET)
(compiled May 22 2014,16:03:01)
;
_computing_data_reduction
;
CrysAlisPro, Agilent Technologies,
Version 1.171.37.34 (release 22-05-2014 CrysAlis171 .NET)
(compiled May 22 2014,16:03:01)
;
_computing_molecular_graphics 'Olex2 (Dolomanov et al., 2009)'
_computing_publication_material 'Olex2 (Dolomanov et al., 2009)'
_computing_structure_refinement 'ShelXL (Sheldrick, 2008)'
_computing_structure_solution
;
Superflip (Palatinus & Chapuis, 2007;Palatinus & van der Lee, 2008;
Palatinus et al., 2012)
;
_diffrn_ambient_environment N~2~
_diffrn_ambient_temperature 110.05(10)
_diffrn_detector 'CCD plate'
_diffrn_detector_area_resol_mean 16.1450
_diffrn_detector_type Eos
_diffrn_measured_fraction_theta_full 0.987
_diffrn_measured_fraction_theta_max 0.987
_diffrn_measurement_details
;
  1 omega  -21.00   69.00   1.0000    1.0000
omega____ theta____ kappa____ phi______ frames
    -        0.0000   57.0000 -150.0000 90

  2 omega  -21.00   69.00   1.0000    1.0000
omega____ theta____ kappa____ phi______ frames
    -        0.0000   57.0000  120.0000 90

  3 omega  -15.00   75.00   1.0000    1.5000
omega____ theta____ kappa____ phi______ frames
    -       54.0000  -57.0000  -90.0000 90

  4 omega   23.00  111.00   1.0000    1.5000
omega____ theta____ kappa____ phi______ frames
    -       54.0000 -125.0000  120.0000 88

  5 omega   23.00  111.00   1.0000    1.5000
omega____ theta____ kappa____ phi______ frames
    -       54.0000 -125.0000   30.0000 88

  6 omega   24.00  124.00   1.0000    1.5000
omega____ theta____ kappa____ phi______ frames
    -       54.0000   77.0000  150.0000 100

  7 omega   24.00  124.00   1.0000    1.5000
omega____ theta____ kappa____ phi______ frames
    -       54.0000   77.0000 -120.0000 100

  8 omega   38.00  138.00   1.0000    4.5000
omega____ theta____ kappa____ phi______ frames
    -      108.0000  -77.0000  120.0000 100

  9 omega   38.00  138.00   1.0000    4.5000
omega____ theta____ kappa____ phi______ frames
    -      108.0000  -77.0000  -90.0000 100

 10 omega   38.00  105.00   1.0000    4.5000
omega____ theta____ kappa____ phi______ frames
    -      108.0000  -50.0000  120.0000 67

 11 omega   78.00  178.00   1.0000    4.5000
omega____ theta____ kappa____ phi______ frames
    -      108.0000   77.0000 -120.0000 100

 12 omega   57.00  151.00   1.0000    4.5000
omega____ theta____ kappa____ phi______ frames
    -      108.0000  178.0000  120.0000 94

 13 omega   38.00  105.00   1.0000    4.5000
omega____ theta____ kappa____ phi______ frames
    -      108.0000  -50.0000  -30.0000 67

 14 omega   86.00  176.00   1.0000    4.5000
omega____ theta____ kappa____ phi______ frames
    -      108.0000   63.0000  -90.0000 90

 15 omega   35.00   94.00   1.0000    4.5000
omega____ theta____ kappa____ phi______ frames
    -      108.0000  -25.0000 -120.0000 59

 16 omega  -44.00   73.00   1.0000    1.0000
omega____ theta____ kappa____ phi______ frames
    -        0.0000   19.0000   60.0000 117

 17 omega   33.00   62.00   1.0000    1.5000
omega____ theta____ kappa____ phi______ frames
    -       54.0000   57.0000    0.0000 29
;
_diffrn_measurement_device 'four-circle diffractometer'
_diffrn_measurement_device_type 'SuperNova, Dual, Cu at zero, Eos'
_diffrn_measurement_method '\w scans'
_diffrn_orient_matrix_UB_11 0.0100201000
_diffrn_orient_matrix_UB_12 -0.1761274000
_diffrn_orient_matrix_UB_13 0.0653380000
_diffrn_orient_matrix_UB_21 -0.1439699000
_diffrn_orient_matrix_UB_22 -0.0191286000
_diffrn_orient_matrix_UB_23 -0.0196309000
_diffrn_orient_matrix_UB_31 0.0113132000
_diffrn_orient_matrix_UB_32 -0.0865364000
_diffrn_orient_matrix_UB_33 -0.1283964000
_diffrn_radiation_monochromator mirror
_diffrn_radiation_probe x-ray
_diffrn_radiation_type CuK\a
_diffrn_radiation_wavelength 1.54184
_diffrn_reflns_av_R_equivalents 0.0178
_diffrn_reflns_av_unetI/netI 0.0177
_diffrn_reflns_Laue_measured_fraction_full 0.987
_diffrn_reflns_Laue_measured_fraction_max 0.987
_diffrn_reflns_limit_h_max 12
_diffrn_reflns_limit_h_min -12
_diffrn_reflns_limit_k_max 6
_diffrn_reflns_limit_k_min -9
_diffrn_reflns_limit_l_max 9
_diffrn_reflns_limit_l_min -12
_diffrn_reflns_number 4909
_diffrn_reflns_point_group_measured_fraction_full 0.987
_diffrn_reflns_point_group_measured_fraction_max 0.987
_diffrn_reflns_theta_full 67.684
_diffrn_reflns_theta_max 67.004
_diffrn_reflns_theta_min 4.154
_diffrn_source 'sealed X-ray tube'
_diffrn_source_type 'SuperNova (Cu) X-ray Source'
_exptl_absorpt_coefficient_mu 1.096
_exptl_absorpt_correction_T_max 0.988
_exptl_absorpt_correction_T_min 0.963
_exptl_absorpt_correction_type gaussian
_exptl_absorpt_process_details
;
CrysAlisPro, Agilent Technologies,
Version 1.171.37.34 (release 22-05-2014 CrysAlis171 .NET)
(compiled May 22 2014,16:03:01)
Numerical absorption correction based on gaussian integration over
            a multifaceted crystal model
Empirical absorption correction using spherical harmonics,
 implemented in SCALE3 ABSPACK scaling algorithm.
;
_exptl_crystal_colour 'clear colourless'
_exptl_crystal_colour_lustre clear
_exptl_crystal_colour_primary colourless
_exptl_crystal_density_diffrn 1.577
_exptl_crystal_description plate
_exptl_crystal_F_000 440
_exptl_crystal_recrystallization_method 'Re-crystallisation from solvent: acetone'
_exptl_crystal_size_max 0.2218
_exptl_crystal_size_mid 0.1349
_exptl_crystal_size_min 0.044
_refine_diff_density_max 0.260
_refine_diff_density_min -0.263
_refine_diff_density_rms 0.048
_refine_ls_extinction_method none
_refine_ls_goodness_of_fit_ref 1.038
_refine_ls_hydrogen_treatment mixed
_refine_ls_matrix_type full
_refine_ls_number_parameters 140
_refine_ls_number_reflns 1581
_refine_ls_number_restraints 0
_refine_ls_restrained_S_all 1.038
_refine_ls_R_factor_all 0.0354
_refine_ls_R_factor_gt 0.0328
_refine_ls_shift/su_max 0.000
_refine_ls_shift/su_mean 0.000
_refine_ls_structure_factor_coef Fsqd
_refine_ls_weighting_details 'w=1/[\s^2^(Fo^2^)+(0.0400P)^2^+0.5487P] where P=(Fo^2^+2Fc^2^)/3'
_refine_ls_weighting_scheme calc
_refine_ls_wR_factor_gt 0.0809
_refine_ls_wR_factor_ref 0.0832
_reflns_Friedel_coverage 0.000
_reflns_number_gt 1468
_reflns_number_total 1581
_reflns_threshold_expression 'I > 2\s(I)'
_cod_data_source_file c6gc00623j2.cif
_cod_data_source_block jhc1501
_cod_depositor_comments 'Adding full bibliography for 7225401.cif.'
_cod_database_code 7225401
_shelxl_version_number 2013-4
_chemical_oxdiff_formula 'C10 H10 O5'
_chemical_oxdiff_usercomment 'Jennifer JRD-046_crystals'
_shelx_space_group_comment
;
The symmetry employed for this shelxl refinement is uniquely defined
by the following loop, which should always be used as a source of
symmetry information in preference to the above space-group names.
They are only intended as comments.
;
_reflns_odcompleteness_completeness 99.88
_reflns_odcompleteness_iscentric 1
_reflns_odcompleteness_theta 66.97
_olex2_refinement_description
;
1. Fixed Uiso
 At 1.2 times of:
  All C(H) groups, All C(H,H) groups
2.a Ternary CH refined with riding coordinates:
 C4(H4)
2.b Secondary CH2 refined with riding coordinates:
 C3(H3A,H3B), C8(H8A,H8B), C9(H9A,H9B)
2.c Aromatic/amide H refined with riding coordinates:
 C5(H5), C6(H6)
;
_olex2_date_sample_data_collection 2015-03-16
_olex2_submission_special_instructions 'No special instructions were received'

loop_
_space_group_symop_operation_xyz
'x, y, z'
'-x, y+1/2, -z+1/2'
'-x, -y, -z'
'x, -y-1/2, z-1/2'

loop_
_atom_site_label
_atom_site_type_symbol
_atom_site_fract_x
_atom_site_fract_y
_atom_site_fract_z
_atom_site_U_iso_or_equiv
_atom_site_adp_type
_atom_site_occupancy
_atom_site_site_symmetry_order
_atom_site_calc_flag
_atom_site_refinement_flags_posn
C1 C 0.29613(13) 0.47693(19) 0.51358(13) 0.0162(3) Uani 1 1 d .
C2 C 0.25496(13) 0.56916(17) 0.38995(12) 0.0121(3) Uani 1 1 d .
C3 C 0.13316(13) 0.67432(18) 0.39116(13) 0.0156(3) Uani 1 1 d .
H3A H 0.1388 0.7825 0.3474 0.019 Uiso 1 1 calc R
H3B H 0.1123 0.6954 0.4765 0.019 Uiso 1 1 calc R
C4 C 0.03722(13) 0.55093(18) 0.31864(13) 0.0167(3) Uani 1 1 d .
H4 H -0.0509 0.5708 0.3327 0.020 Uiso 1 1 calc R
C5 C 0.06393(13) 0.54611(18) 0.18122(13) 0.0168(3) Uani 1 1 d .
H5 H 0.0162 0.5963 0.1134 0.020 Uiso 1 1 calc R
C6 C 0.16851(13) 0.45641(18) 0.17684(13) 0.0149(3) Uani 1 1 d .
H6 H 0.2091 0.4293 0.1060 0.018 Uiso 1 1 calc R
C7 C 0.20722(12) 0.40789(17) 0.31185(13) 0.0127(3) Uani 1 1 d .
C8 C 0.29642(14) 0.26835(18) 0.35739(13) 0.0175(3) Uani 1 1 d .
H8A H 0.2554 0.1575 0.3514 0.021 Uiso 1 1 calc R
H8B H 0.3688 0.2658 0.3091 0.021 Uiso 1 1 calc R
C9 C 0.36497(13) 0.66027(17) 0.33613(12) 0.0127(3) Uani 1 1 d .
H9A H 0.4331 0.5789 0.3329 0.015 Uiso 1 1 calc R
H9B H 0.3384 0.6943 0.2501 0.015 Uiso 1 1 calc R
C10 C 0.41499(12) 0.81547(17) 0.40757(12) 0.0122(3) Uani 1 1 d .
O1 O 0.33291(10) 0.31383(13) 0.48832(9) 0.0200(3) Uani 1 1 d .
O2 O 0.29839(11) 0.52567(14) 0.62024(9) 0.0257(3) Uani 1 1 d .
O3 O 0.08759(9) 0.38669(12) 0.36247(9) 0.0156(2) Uani 1 1 d .
O4 O 0.49689(9) 0.90053(12) 0.34664(9) 0.0143(2) Uani 1 1 d .
H4A H 0.534(2) 0.983(3) 0.400(2) 0.045(6) Uiso 1 1 d .
O5 O 0.38503(10) 0.85885(13) 0.51065(9) 0.0194(3) Uani 1 1 d .

loop_
_atom_site_aniso_label
_atom_site_aniso_U_11
_atom_site_aniso_U_22
_atom_site_aniso_U_33
_atom_site_aniso_U_23
_atom_site_aniso_U_13
_atom_site_aniso_U_12
C1 0.0146(6) 0.0173(7) 0.0168(7) 0.0029(6) 0.0018(5) -0.0045(5)
C2 0.0133(6) 0.0120(6) 0.0113(6) -0.0006(5) 0.0026(5) -0.0012(5)
C3 0.0151(7) 0.0138(7) 0.0185(7) -0.0020(5) 0.0049(5) 0.0011(5)
C4 0.0123(7) 0.0147(7) 0.0234(8) 0.0010(6) 0.0036(6) 0.0014(5)
C5 0.0162(7) 0.0147(7) 0.0187(7) 0.0013(6) -0.0022(5) -0.0029(6)
C6 0.0180(7) 0.0134(7) 0.0134(7) -0.0019(5) 0.0013(5) -0.0041(5)
C7 0.0115(6) 0.0106(6) 0.0167(7) -0.0001(5) 0.0045(5) -0.0014(5)
C8 0.0203(7) 0.0127(7) 0.0196(7) 0.0013(6) 0.0027(6) 0.0018(6)
C9 0.0138(6) 0.0119(6) 0.0129(6) -0.0001(5) 0.0035(5) -0.0003(5)
C10 0.0096(6) 0.0118(6) 0.0153(6) 0.0020(5) 0.0014(5) 0.0014(5)
O1 0.0228(5) 0.0174(5) 0.0195(5) 0.0051(4) -0.0002(4) 0.0026(4)
O2 0.0351(6) 0.0281(6) 0.0135(5) 0.0013(4) 0.0008(4) -0.0073(5)
O3 0.0134(5) 0.0135(5) 0.0207(5) 0.0025(4) 0.0055(4) -0.0018(4)
O4 0.0152(5) 0.0143(5) 0.0137(5) 0.0010(4) 0.0029(4) -0.0038(4)
O5 0.0209(5) 0.0191(5) 0.0197(5) -0.0070(4) 0.0098(4) -0.0076(4)

loop_
_atom_type_symbol
_atom_type_description
_atom_type_scat_dispersion_real
_atom_type_scat_dispersion_imag
_atom_type_scat_source
C C 0.0181 0.0091 'International Tables Vol C Tables 4.2.6.8 and 6.1.1.4'
H H 0.0000 0.0000 'International Tables Vol C Tables 4.2.6.8 and 6.1.1.4'
O O 0.0492 0.0322 'International Tables Vol C Tables 4.2.6.8 and 6.1.1.4'

loop_
_exptl_crystal_face_index_h
_exptl_crystal_face_index_k
_exptl_crystal_face_index_l
_exptl_crystal_face_perp_dist
_exptl_oxdiff_crystal_face_indexfrac_h
_exptl_oxdiff_crystal_face_indexfrac_k
_exptl_oxdiff_crystal_face_indexfrac_l
_exptl_oxdiff_crystal_face_x
_exptl_oxdiff_crystal_face_y
_exptl_oxdiff_crystal_face_z
1 0 0 0.0210 1.0000 -0.0000 0.0000 0.0100 -0.1440 0.0113
-1 0 0 0.0230 -1.0000 0.0000 -0.0000 -0.0100 0.1440 -0.0113
0 -1 0 0.0748 0.0000 -1.0000 -0.0000 0.1761 0.0191 0.0865
0 1 0 0.0601 -0.0000 1.0000 0.0000 -0.1761 -0.0191 -0.0865
0 0 1 0.0534 0.0000 0.0000 1.0000 0.0653 -0.0196 -0.1284
0 1 -1 0.0965 -0.0000 1.0000 -1.0000 -0.2415 0.0005 0.0419
0 -2 -1 0.0823 0.0000 -2.0000 -1.0000 0.2869 0.0579 0.3015
0 -1 -1 0.0990 0.0000 -1.0000 -1.0000 0.1108 0.0388 0.2149
3 -4 -4 0.0946 3.0000 -4.0000 -4.0000 0.4732 -0.2769 0.8937
-1 1 0 0.0463 -1.0000 1.0000 0.0000 -0.1861 0.1248 -0.0978

loop_
_geom_angle_atom_site_label_1
_geom_angle_atom_site_label_2
_geom_angle_atom_site_label_3
_geom_angle
O1 C1 C2 109.54(11)
O2 C1 C2 130.23(14)
O2 C1 O1 120.22(13)
C1 C2 C3 114.70(11)
C1 C2 C7 97.47(10)
C1 C2 C9 111.92(11)
C3 C2 C7 101.56(10)
C9 C2 C3 115.81(11)
C9 C2 C7 113.43(11)
C2 C3 H3A 111.7
C2 C3 H3B 111.7
C2 C3 C4 100.54(11)
H3A C3 H3B 109.4
C4 C3 H3A 111.7
C4 C3 H3B 111.7
C3 C4 H4 115.1
C5 C4 C3 108.49(11)
C5 C4 H4 115.1
O3 C4 C3 100.45(11)
O3 C4 H4 115.1
O3 C4 C5 100.93(11)
C4 C5 H5 126.7
C6 C5 C4 106.55(12)
C6 C5 H5 126.7
C5 C6 H6 127.6
C5 C6 C7 104.79(12)
C7 C6 H6 127.6
C6 C7 C2 110.46(11)
C8 C7 C2 104.38(11)
C8 C7 C6 126.89(12)
O3 C7 C2 98.58(10)
O3 C7 C6 102.30(11)
O3 C7 C8 110.79(11)
C7 C8 H8A 111.0
C7 C8 H8B 111.0
H8A C8 H8B 109.0
O1 C8 C7 103.66(11)
O1 C8 H8A 111.0
O1 C8 H8B 111.0
C2 C9 H9A 108.3
C2 C9 H9B 108.3
H9A C9 H9B 107.4
C10 C9 C2 115.75(11)
C10 C9 H9A 108.3
C10 C9 H9B 108.3
O4 C10 C9 112.26(11)
O5 C10 C9 124.61(12)
O5 C10 O4 123.13(12)
C1 O1 C8 111.11(10)
C7 O3 C4 95.35(9)
C10 O4 H4A 108.1(14)

loop_
_geom_bond_atom_site_label_1
_geom_bond_atom_site_label_2
_geom_bond_distance
C1 C2 1.5277(18)
C1 O1 1.3678(18)
C1 O2 1.1957(18)
C2 C3 1.5410(19)
C2 C7 1.5677(18)
C2 C9 1.5323(18)
C3 H3A 0.9700
C3 H3B 0.9700
C3 C4 1.5574(19)
C4 H4 0.9800
C4 C5 1.518(2)
C4 O3 1.4511(17)
C5 H5 0.9300
C5 C6 1.324(2)
C6 H6 0.9300
C6 C7 1.5054(18)
C7 C8 1.4981(19)
C7 O3 1.4445(16)
C8 H8A 0.9700
C8 H8B 0.9700
C8 O1 1.4550(17)
C9 H9A 0.9700
C9 H9B 0.9700
C9 C10 1.5021(18)
C10 O4 1.3184(17)
C10 O5 1.2204(17)
O4 H4A 0.93(2)

loop_
_geom_hbond_atom_site_label_D
_geom_hbond_atom_site_label_H
_geom_hbond_atom_site_label_A
_geom_hbond_distance_DH
_geom_hbond_distance_HA
_geom_hbond_distance_DA
_geom_hbond_angle_DHA
_geom_hbond_site_symmetry_A
O4 H4A O5 0.93(2) 1.74(2) 2.6585(14) 174(2) 3_676

loop_
_geom_torsion_atom_site_label_1
_geom_torsion_atom_site_label_2
_geom_torsion_atom_site_label_3
_geom_torsion_atom_site_label_4
_geom_torsion
C1 C2 C3 C4 -101.64(13)
C1 C2 C7 C6 -175.30(11)
C1 C2 C7 C8 -36.09(13)
C1 C2 C7 O3 78.06(11)
C1 C2 C9 C10 -70.66(15)
C2 C1 O1 C8 -12.24(15)
C2 C3 C4 C5 -70.13(13)
C2 C3 C4 O3 35.23(12)
C2 C7 C8 O1 31.02(13)
C2 C7 O3 C4 62.01(11)
C2 C9 C10 O4 -171.08(11)
C2 C9 C10 O5 9.47(19)
C3 C2 C7 C6 67.50(13)
C3 C2 C7 C8 -153.29(11)
C3 C2 C7 O3 -39.14(12)
C3 C2 C9 C10 63.36(16)
C3 C4 C5 C6 73.15(14)
C3 C4 O3 C7 -61.47(11)
C4 C5 C6 C7 -0.73(14)
C5 C4 O3 C7 49.88(11)
C5 C6 C7 C2 -70.65(14)
C5 C6 C7 C8 161.65(13)
C5 C6 C7 O3 33.49(13)
C6 C7 C8 O1 161.09(12)
C6 C7 O3 C4 -51.24(11)
C7 C2 C3 C4 2.26(13)
C7 C2 C9 C10 -179.75(11)
C7 C8 O1 C1 -12.38(14)
C8 C7 O3 C4 171.04(11)
C9 C2 C3 C4 125.60(12)
C9 C2 C7 C6 -57.46(15)
C9 C2 C7 C8 81.75(13)
C9 C2 C7 O3 -164.09(11)
O1 C1 C2 C3 136.18(12)
O1 C1 C2 C7 29.74(13)
O1 C1 C2 C9 -89.27(13)
O2 C1 C2 C3 -43.0(2)
O2 C1 C2 C7 -149.38(15)
O2 C1 C2 C9 91.61(18)
O2 C1 O1 C8 166.99(13)
O3 C4 C5 C6 -31.88(14)
O3 C7 C8 O1 -74.18(13)
